data_7240746
loop_
_publ_author_name
'Villamizar-Delgado, Stephanny'
'Porras-Osorio, Laura M.'
'Pi\~neros, Octavio'
'Ellena, Javier'
'Balcazar, Norman'
'Varela-Miranda, Ruben E.'
'D'Vries, Richard F.'

_publ_section_title
;
 Biguanide--transition metals complexes as potential drug for
 hyperglycemia treatment
;
_journal_issue 38
_journal_name_full 'RSC Advances'
_journal_page_first 22856
_journal_page_last 22863
_journal_paper_doi 10.1039/D0RA04059B
_journal_volume 10
_journal_year 2020
_chemical_formula_moiety 'C12 H33 Co N15, 2(Cl), H2 O'
_chemical_formula_sum 'C12 H35 Cl2 Co N15 O'
_chemical_formula_weight 535.38
_space_group_crystal_system monoclinic
_space_group_IT_number 15
_space_group_name_Hall '-C 2yc'
_space_group_name_H-M_alt 'C 1 2/c 1'
_atom_sites_solution_hydrogens mixed
_atom_sites_solution_primary dual
_audit_creation_date 2019-07-22
_audit_creation_method
;
Olex2 1.2
(compiled 2018.05.29 svn.r3508 for OlexSys, GUI svn.r5506)
;
_audit_update_record
;
2020-04-23 deposited with the CCDC.	2020-06-09 downloaded from the CCDC.
;
_cell_angle_alpha 90
_cell_angle_beta 99.376(6)
_cell_angle_gamma 90
_cell_formula_units_Z 8
_cell_length_a 36.470(2)
_cell_length_b 8.5892(6)
_cell_length_c 17.3656(13)
_cell_measurement_reflns_used 6557
_cell_measurement_temperature 293(2)
_cell_measurement_theta_max 26.9620
_cell_measurement_theta_min 2.6460
_cell_volume 5367.1(6)
_computing_cell_refinement 'CrysAlisPro 1.171.39.35c (Rigaku OD, 2017)'
_computing_data_collection 'CrysAlisPro 1.171.39.35c (Rigaku OD, 2017)'
_computing_data_reduction 'CrysAlisPro 1.171.39.35c (Rigaku OD, 2017)'
_computing_molecular_graphics 'Olex2 (Dolomanov et al., 2009)'
_computing_publication_material 'Olex2 (Dolomanov et al., 2009)'
_computing_structure_refinement 'ShelXL (Sheldrick, 2015)'
_computing_structure_solution 'ShelXT (Sheldrick, 2015)'
_diffrn_ambient_temperature 293(2)
_diffrn_detector 'CCD plate'
_diffrn_measured_fraction_theta_full 0.999
_diffrn_measured_fraction_theta_max 0.999
_diffrn_measurement_details
;
List of Runs (angles in degrees, time in seconds):

  # Type    Start    End  Width  t~exp~   \w     \q     \k     \f   Frames
#--------------------------------------------------------------------------
  1  \w    -69.00 118.00   1.00  275.00    --   27.63  54.00-180.00  187
  2  \w    -69.00 118.00   1.00  275.00    --   27.63  54.00-150.00  187
  3  \w    -69.00 118.00   1.00  275.00    --   27.63  54.00  30.00  187
  4  \w    -69.00 113.00   1.00  275.00    --   27.63  54.00 120.00  182
;
_diffrn_measurement_device 'two-circle diffractometer'
_diffrn_measurement_device_type 'XtaLAB Mini (ROW)'
_diffrn_measurement_method '\w scans'
_diffrn_orient_matrix_type 'CrysAlisPro convention (1999,Acta A55,543-557)'
_diffrn_orient_matrix_UB_11 -0.0192036000
_diffrn_orient_matrix_UB_12 0.0184253000
_diffrn_orient_matrix_UB_13 -0.0075226000
_diffrn_orient_matrix_UB_21 -0.0043651000
_diffrn_orient_matrix_UB_22 -0.0790428000
_diffrn_orient_matrix_UB_23 0.0061144000
_diffrn_orient_matrix_UB_31 0.0003586000
_diffrn_orient_matrix_UB_32 0.0152028000
_diffrn_orient_matrix_UB_33 0.0402518000
_diffrn_radiation_monochromator graphite
_diffrn_radiation_probe x-ray
_diffrn_radiation_type MoK\a
_diffrn_radiation_wavelength 0.71073
_diffrn_reflns_av_R_equivalents 0.1201
_diffrn_reflns_av_unetI/netI 0.0956
_diffrn_reflns_Laue_measured_fraction_full 0.999
_diffrn_reflns_Laue_measured_fraction_max 0.999
_diffrn_reflns_limit_h_max 48
_diffrn_reflns_limit_h_min -48
_diffrn_reflns_limit_k_max 11
_diffrn_reflns_limit_k_min -11
_diffrn_reflns_limit_l_max 22
_diffrn_reflns_limit_l_min -22
_diffrn_reflns_number 38196
_diffrn_reflns_point_group_measured_fraction_full 0.999
_diffrn_reflns_point_group_measured_fraction_max 0.999
_diffrn_reflns_theta_full 25.242
_diffrn_reflns_theta_max 27.997
_diffrn_reflns_theta_min 2.672
_diffrn_source 'fine-focus sealed X-ray tube'
_diffrn_source_type 'Rigaku (Mo) X-ray Source'
_exptl_absorpt_coefficient_mu 0.872
_exptl_absorpt_correction_T_max 1.00000
_exptl_absorpt_correction_T_min 0.85683
_exptl_absorpt_correction_type multi-scan
_exptl_absorpt_process_details
;
CrysAlisPro 1.171.39.35c (Rigaku Oxford Diffraction, 2017)
Empirical absorption correction using spherical harmonics,
 implemented in SCALE3 ABSPACK scaling algorithm.
;
_exptl_crystal_colour 'light red'
_exptl_crystal_colour_modifier light
_exptl_crystal_colour_primary red
_exptl_crystal_density_diffrn 1.325
_exptl_crystal_description prism
_exptl_crystal_F_000 2248
_exptl_crystal_recrystallization_method 'Re-crystallisation from solvent: methanol'
_exptl_crystal_size_max 0.4
_exptl_crystal_size_mid 0.35
_exptl_crystal_size_min 0.3
_refine_diff_density_max 0.524
_refine_diff_density_min -0.512
_refine_diff_density_rms 0.081
_refine_ls_extinction_method none
_refine_ls_goodness_of_fit_ref 1.009
_refine_ls_hydrogen_treatment mixed
_refine_ls_matrix_type full
_refine_ls_number_parameters 323
_refine_ls_number_reflns 6485
_refine_ls_number_restraints 0
_refine_ls_restrained_S_all 1.009
_refine_ls_R_factor_all 0.1083
_refine_ls_R_factor_gt 0.0601
_refine_ls_shift/su_max 0.001
_refine_ls_shift/su_mean 0.000
_refine_ls_structure_factor_coef Fsqd
_refine_ls_weighting_details 'w=1/[\s^2^(Fo^2^)+(0.0581P)^2^] where P=(Fo^2^+2Fc^2^)/3'
_refine_ls_weighting_scheme calc
_refine_ls_wR_factor_gt 0.1331
_refine_ls_wR_factor_ref 0.1598
_reflns_Friedel_coverage 0.000
_reflns_number_gt 3740
_reflns_number_total 6485
_reflns_threshold_expression 'I > 2\s(I)'
_cod_data_source_file d0ra04059b2.cif
_cod_data_source_block Co-metf1
_cod_depositor_comments 'Adding full bibliography for 7240746--7240749.cif.'
_cod_database_code 7240746
_shelx_shelxl_version_number 2018/3
_chemical_oxdiff_formula 'C12 H36 N15 O6 Cl3 Co1 '
_shelx_space_group_comment
;
The symmetry employed for this shelxl refinement is uniquely defined
by the following loop, which should always be used as a source of
symmetry information in preference to the above space-group names.
They are only intended as comments.
;
_shelx_estimated_absorpt_t_max 0.780
_shelx_estimated_absorpt_t_min 0.722
_reflns_odcompleteness_completeness 99.85
_reflns_odcompleteness_iscentric 1
_reflns_odcompleteness_theta 26.32
_olex2_refinement_description
;
1. Fixed Uiso
 At 1.2 times of:
  All N(H) groups, All N(H,H) groups
 At 1.5 times of:
  All C(H,H,H) groups, All O(H,H) groups
2.a Free rotating group:
 O1(H1A,H1B)
2.b Rotating group:
 N2(H2A,H2B), N12(H12A,H12B)
2.c Aromatic/amide H refined with riding coordinates:
 N3(H3), N8(H8), N13(H13)
2.d Idealised Me refined as rotating group:
 C3(H3A,H3B,H3C), C7(H7C,H7D,H7E), C8(H8A,H8B,H8C), C4(H4A,H4B,H4C), C12(H12C,
 H12D,H12E), C11(H11A,H11B,H11C)
;
_olex2_date_sample_data_collection 2019-01-11
_olex2_submission_original_sample_id MFnCo1
_olex2_submission_special_instructions 'No special instructions were received'
_oxdiff_exptl_absorpt_empirical_details
;
Empirical correction (ABSPACK) includes:
- Absorption correction using spherical harmonics
- Frame scaling
;
_oxdiff_exptl_absorpt_empirical_full_max 1.402
_oxdiff_exptl_absorpt_empirical_full_min 0.907

loop_
_space_group_symop_operation_xyz
'x, y, z'
'-x, y, -z+1/2'
'x+1/2, y+1/2, z'
'-x+1/2, y+1/2, -z+1/2'
'-x, -y, -z'
'x, -y, z-1/2'
'-x+1/2, -y+1/2, -z'
'x+1/2, -y+1/2, z-1/2'

loop_
_atom_site_label
_atom_site_type_symbol
_atom_site_fract_x
_atom_site_fract_y
_atom_site_fract_z
_atom_site_U_iso_or_equiv
_atom_site_adp_type
_atom_site_occupancy
_atom_site_site_symmetry_order
_atom_site_calc_flag
_atom_site_refinement_flags_posn
_atom_site_refinement_flags_adp
_atom_site_refinement_flags_occupancy
_atom_site_disorder_assembly
_atom_site_disorder_group
Co01 Co 0.64718(2) 0.53306(6) 0.33437(3) 0.03345(15) Uani 1 1 d . . . . .
Cl1 Cl 0.66033(3) 0.76839(13) 0.62616(7) 0.0626(3) Uani 1 1 d . . . . .
Cl2 Cl 0.70026(3) 0.05600(15) 0.41814(7) 0.0670(3) Uani 1 1 d . . . . .
N6 N 0.67132(8) 0.5654(4) 0.43840(18) 0.0372(7) Uani 1 1 d . . . . .
N11 N 0.66187(9) 0.7362(4) 0.30773(19) 0.0392(7) Uani 1 1 d . . . . .
N10 N 0.69195(9) 0.4389(4) 0.3124(2) 0.0406(8) Uani 1 1 d . . . . .
N1 N 0.62913(9) 0.3333(4) 0.35948(19) 0.0402(7) Uani 1 1 d . . . . .
N5 N 0.60245(8) 0.6183(4) 0.35979(18) 0.0370(7) Uani 1 1 d . . . . .
N9 N 0.75281(8) 0.3475(4) 0.33098(18) 0.0444(8) Uani 1 1 d . . . . .
N3 N 0.56681(8) 0.3988(3) 0.33378(19) 0.0417(7) Uani 1 1 d . . . . .
H3 H 0.545645 0.364701 0.310850 0.050 Uiso 1 1 calc R . . . .
N4 N 0.53851(8) 0.6349(4) 0.3484(2) 0.0481(8) Uani 1 1 d . . . . .
N8 N 0.73063(9) 0.4811(4) 0.42872(18) 0.0479(8) Uani 1 1 d . . . . .
H8 H 0.753163 0.475719 0.452724 0.057 Uiso 1 1 calc R . . . .
N15 N 0.62452(9) 0.5080(4) 0.22815(19) 0.0437(8) Uani 1 1 d . . . . .
O1 O 0.62758(9) -0.0926(4) 0.4592(2) 0.0701(9) Uani 1 1 d . . . . .
H1A H 0.648625 -0.053722 0.455112 0.105 Uiso 1 1 d G . . . .
H1B H 0.630708 -0.132760 0.504654 0.105 Uiso 1 1 d G . . . .
N13 N 0.61709(10) 0.7690(4) 0.1984(2) 0.0542(9) Uani 1 1 d . . . . .
H13 H 0.602554 0.835042 0.171471 0.065 Uiso 1 1 calc R . . . .
C6 C 0.72393(9) 0.4204(4) 0.3548(2) 0.0348(8) Uani 1 1 d . . . . .
C2 C 0.57029(9) 0.5531(4) 0.3483(2) 0.0337(8) Uani 1 1 d . . . . .
C5 C 0.70548(10) 0.5495(4) 0.4687(2) 0.0396(9) Uani 1 1 d . . . . .
N2 N 0.58264(10) 0.1477(4) 0.3628(2) 0.0633(11) Uani 1 1 d . . . . .
H2A H 0.599979 0.096571 0.392621 0.076 Uiso 1 1 d GR . . . .
H2B H 0.563069 0.150850 0.385357 0.076 Uiso 1 1 d GR . . . .
C1 C 0.59497(10) 0.2934(4) 0.3534(2) 0.0402(9) Uani 1 1 d . . . . .
N12 N 0.64889(11) 0.9808(4) 0.2552(2) 0.0633(10) Uani 1 1 d . . . . .
H12A H 0.635080 1.022673 0.214935 0.076 Uiso 1 1 d GR . . . .
H12B H 0.642935 1.022010 0.297114 0.076 Uiso 1 1 d GR . . . .
C9 C 0.64356(11) 0.8265(5) 0.2560(2) 0.0454(9) Uani 1 1 d . . . . .
N14 N 0.59092(11) 0.5849(5) 0.1090(2) 0.0693(11) Uani 1 1 d . . . . .
N7 N 0.71968(13) 0.5948(6) 0.5409(2) 0.0743(15) Uani 1 1 d . . . . .
C10 C 0.61177(11) 0.6143(6) 0.1798(2) 0.0484(10) Uani 1 1 d . . . . .
C3 C 0.50500(11) 0.5648(5) 0.3668(3) 0.0647(13) Uani 1 1 d . . . . .
H3A H 0.487231 0.553322 0.319908 0.097 Uiso 1 1 calc GR . . . .
H3B H 0.494783 0.630125 0.402876 0.097 Uiso 1 1 calc GR . . . .
H3C H 0.510722 0.464374 0.389951 0.097 Uiso 1 1 calc GR . . . .
C7 C 0.78750(11) 0.3180(6) 0.3816(3) 0.0676(13) Uani 1 1 d . . . . .
H7C H 0.800480 0.414451 0.393567 0.101 Uiso 1 1 calc GR . . . .
H7D H 0.802435 0.249291 0.356028 0.101 Uiso 1 1 calc GR . . . .
H7E H 0.782689 0.270597 0.429049 0.101 Uiso 1 1 calc GR . . . .
C8 C 0.74821(13) 0.2800(6) 0.2540(3) 0.0761(16) Uani 1 1 d . . . . .
H8A H 0.729351 0.201083 0.249524 0.114 Uiso 1 1 calc GR . . . .
H8B H 0.771263 0.234489 0.245572 0.114 Uiso 1 1 calc GR . . . .
H8C H 0.740960 0.359594 0.215758 0.114 Uiso 1 1 calc GR . . . .
C4 C 0.53962(13) 0.8038(5) 0.3499(3) 0.0731(15) Uani 1 1 d . . . . .
H4A H 0.548490 0.838763 0.402084 0.110 Uiso 1 1 calc GR . . . .
H4B H 0.515097 0.844149 0.332738 0.110 Uiso 1 1 calc GR . . . .
H4C H 0.556005 0.840242 0.315736 0.110 Uiso 1 1 calc GR . . . .
C12 C 0.57610(14) 0.4296(7) 0.0909(3) 0.091(2) Uani 1 1 d . . . . .
H12C H 0.594996 0.365018 0.074952 0.137 Uiso 1 1 calc GR . . . .
H12D H 0.555252 0.435751 0.049373 0.137 Uiso 1 1 calc GR . . . .
H12E H 0.568250 0.385581 0.136333 0.137 Uiso 1 1 calc GR . . . .
C11 C 0.5941(2) 0.6857(9) 0.0423(3) 0.128(3) Uani 1 1 d . . . . .
H11A H 0.571368 0.742592 0.027736 0.192 Uiso 1 1 calc GR . . . .
H11B H 0.598736 0.623130 -0.000877 0.192 Uiso 1 1 calc GR . . . .
H11C H 0.614261 0.757407 0.056432 0.192 Uiso 1 1 calc GR . . . .
H5 H 0.6037(8) 0.702(3) 0.3760(16) 0.007(8) Uiso 1 1 d . . . . .
H11 H 0.6788(10) 0.781(4) 0.342(2) 0.039(11) Uiso 1 1 d . . . . .
H6 H 0.6588(11) 0.613(4) 0.468(2) 0.049(12) Uiso 1 1 d . . . . .
H1 H 0.6477(12) 0.265(5) 0.378(2) 0.064(14) Uiso 1 1 d . . . . .
H15 H 0.6232(13) 0.413(5) 0.211(3) 0.074(16) Uiso 1 1 d . . . . .
H10 H 0.6894(9) 0.396(4) 0.2787(18) 0.015(9) Uiso 1 1 d . . . . .
H7A H 0.7077(14) 0.636(6) 0.567(3) 0.073(17) Uiso 1 1 d . . . . .
H7B H 0.7398(12) 0.570(5) 0.558(2) 0.052(14) Uiso 1 1 d . . . . .

loop_
_atom_site_aniso_label
_atom_site_aniso_U_11
_atom_site_aniso_U_22
_atom_site_aniso_U_33
_atom_site_aniso_U_23
_atom_site_aniso_U_13
_atom_site_aniso_U_12
Co01 0.0263(3) 0.0383(3) 0.0357(3) -0.0034(2) 0.00474(19) 0.0012(2)
Cl1 0.0666(7) 0.0640(7) 0.0597(7) -0.0019(6) 0.0183(6) 0.0021(6)
Cl2 0.0485(7) 0.0746(8) 0.0718(8) 0.0074(6) -0.0085(5) 0.0030(6)
N6 0.0287(16) 0.0455(19) 0.0378(17) -0.0038(14) 0.0064(13) 0.0063(13)
N11 0.0280(17) 0.046(2) 0.0423(18) -0.0010(16) 0.0028(14) -0.0018(14)
N10 0.0342(18) 0.052(2) 0.0354(18) -0.0156(16) 0.0053(14) 0.0038(14)
N1 0.0310(18) 0.0365(18) 0.0526(19) -0.0039(15) 0.0055(14) 0.0033(14)
N5 0.0350(18) 0.0308(19) 0.0465(18) -0.0084(15) 0.0108(14) -0.0014(13)
N9 0.0229(16) 0.058(2) 0.0519(19) -0.0106(16) 0.0049(14) 0.0043(14)
N3 0.0297(17) 0.0300(17) 0.063(2) -0.0063(15) 0.0005(14) -0.0008(13)
N4 0.0232(16) 0.0374(19) 0.083(2) 0.0026(17) 0.0081(16) 0.0005(13)
N8 0.0284(17) 0.070(2) 0.0432(18) -0.0163(17) 0.0001(13) 0.0075(15)
N15 0.0358(18) 0.051(2) 0.0429(19) -0.0092(17) 0.0033(14) 0.0019(15)
O1 0.063(2) 0.066(2) 0.078(2) 0.0013(19) 0.0028(17) 0.0016(18)
N13 0.049(2) 0.060(2) 0.049(2) 0.0169(18) -0.0030(16) 0.0044(17)
C6 0.0275(18) 0.038(2) 0.0391(19) 0.0008(16) 0.0063(15) 0.0018(15)
C2 0.0253(18) 0.035(2) 0.0397(19) 0.0005(16) 0.0017(14) 0.0027(14)
C5 0.038(2) 0.044(2) 0.0366(19) -0.0048(17) 0.0069(16) 0.0038(17)
N2 0.044(2) 0.0322(19) 0.113(3) -0.002(2) 0.011(2) 0.0002(15)
C1 0.035(2) 0.035(2) 0.050(2) -0.0015(17) 0.0038(16) 0.0007(16)
N12 0.078(3) 0.053(2) 0.060(2) 0.0160(19) 0.014(2) 0.004(2)
C9 0.042(2) 0.054(3) 0.042(2) 0.005(2) 0.0112(17) -0.0067(19)
N14 0.054(2) 0.103(3) 0.045(2) -0.005(2) -0.0105(18) 0.004(2)
N7 0.044(3) 0.124(4) 0.048(2) -0.031(2) -0.011(2) 0.024(3)
C10 0.034(2) 0.071(3) 0.040(2) 0.000(2) 0.0047(17) 0.004(2)
C3 0.029(2) 0.066(3) 0.101(4) -0.003(3) 0.016(2) -0.002(2)
C7 0.038(3) 0.092(4) 0.071(3) -0.007(3) 0.005(2) 0.023(2)
C8 0.046(3) 0.112(4) 0.071(3) -0.042(3) 0.011(2) 0.013(3)
C4 0.047(3) 0.042(3) 0.131(5) 0.000(3) 0.017(3) 0.008(2)
C12 0.054(3) 0.132(5) 0.081(4) -0.055(4) -0.013(3) 0.011(3)
C11 0.134(6) 0.199(8) 0.042(3) 0.025(4) -0.013(3) 0.000(6)

loop_
_atom_type_symbol
_atom_type_description
_atom_type_scat_dispersion_real
_atom_type_scat_dispersion_imag
_atom_type_scat_source
C C 0.0033 0.0016 'International Tables Vol C Tables 4.2.6.8 and 6.1.1.4'
H H 0.0000 0.0000 'International Tables Vol C Tables 4.2.6.8 and 6.1.1.4'
Cl Cl 0.1484 0.1585 'International Tables Vol C Tables 4.2.6.8 and 6.1.1.4'
Co Co 0.3494 0.9721 'International Tables Vol C Tables 4.2.6.8 and 6.1.1.4'
N N 0.0061 0.0033 'International Tables Vol C Tables 4.2.6.8 and 6.1.1.4'
O O 0.0106 0.0060 'International Tables Vol C Tables 4.2.6.8 and 6.1.1.4'

loop_
_exptl_crystal_face_index_h
_exptl_crystal_face_index_k
_exptl_crystal_face_index_l
_exptl_crystal_face_perp_dist
8 -12 4 0.0065
3 2 -24 0.0672
-10 12 2 0.0506
-36 8 8 0.0467
-36 8 -3 0.0033
-28 6 -14 0.0409

loop_
_geom_angle_atom_site_label_1
_geom_angle_atom_site_label_2
_geom_angle_atom_site_label_3
_geom_angle
_geom_angle_site_symmetry_1
_geom_angle_site_symmetry_3
_geom_angle_publ_flag
N6 Co01 N11 89.53(14) . . ?
N6 Co01 N10 88.48(14) . . ?
N6 Co01 N1 92.17(13) . . ?
N6 Co01 N5 90.29(13) . . ?
N6 Co01 N15 177.16(14) . . ?
N11 Co01 N10 93.20(14) . . ?
N11 Co01 N1 176.27(14) . . ?
N11 Co01 N5 89.40(13) . . ?
N11 Co01 N15 87.89(15) . . ?
N1 Co01 N10 90.17(14) . . ?
N5 Co01 N10 177.12(14) . . ?
N5 Co01 N1 87.27(13) . . ?
N5 Co01 N15 90.86(14) . . ?
N15 Co01 N10 90.49(14) . . ?
N15 Co01 N1 90.48(15) . . ?
Co01 N6 H6 116(3) . . ?
C5 N6 Co01 130.2(3) . . ?
C5 N6 H6 113(3) . . ?
Co01 N11 H11 115(2) . . ?
C9 N11 Co01 125.9(3) . . ?
C9 N11 H11 116(2) . . ?
Co01 N10 H10 113(3) . . ?
C6 N10 Co01 131.4(3) . . ?
C6 N10 H10 114(3) . . ?
Co01 N1 H1 113(3) . . ?
C1 N1 Co01 126.0(3) . . ?
C1 N1 H1 121(3) . . ?
Co01 N5 H5 116(2) . . ?
C2 N5 Co01 126.2(3) . . ?
C2 N5 H5 117(2) . . ?
C6 N9 C7 123.2(3) . . ?
C6 N9 C8 119.5(3) . . ?
C7 N9 C8 117.0(3) . . ?
C2 N3 H3 118.0 . . ?
C2 N3 C1 123.9(3) . . ?
C1 N3 H3 118.0 . . ?
C2 N4 C3 122.6(3) . . ?
C2 N4 C4 119.8(3) . . ?
C3 N4 C4 115.8(3) . . ?
C6 N8 H8 116.3 . . ?
C5 N8 H8 116.3 . . ?
C5 N8 C6 127.3(3) . . ?
Co01 N15 H15 115(3) . . ?
C10 N15 Co01 127.6(3) . . ?
C10 N15 H15 117(3) . . ?
H1A O1 H1B 104.5 . . ?
C9 N13 H13 117.3 . . ?
C9 N13 C10 125.3(4) . . ?
C10 N13 H13 117.3 . . ?
N10 C6 N9 124.3(3) . . ?
N10 C6 N8 119.8(3) . . ?
N9 C6 N8 115.8(3) . . ?
N5 C2 N3 120.8(3) . . ?
N5 C2 N4 122.2(3) . . ?
N3 C2 N4 117.0(3) . . ?
N6 C5 N8 121.7(3) . . ?
N6 C5 N7 123.9(4) . . ?
N7 C5 N8 114.3(4) . . ?
H2A N2 H2B 108.5 . . ?
C1 N2 H2A 108.5 . . ?
C1 N2 H2B 109.9 . . ?
N1 C1 N3 121.6(3) . . ?
N1 C1 N2 125.3(4) . . ?
N2 C1 N3 113.1(3) . . ?
H12A N12 H12B 108.3 . . ?
C9 N12 H12A 110.6 . . ?
C9 N12 H12B 109.7 . . ?
N11 C9 N13 121.2(4) . . ?
N11 C9 N12 122.9(4) . . ?
N12 C9 N13 115.9(4) . . ?
C10 N14 C12 120.0(4) . . ?
C10 N14 C11 120.0(5) . . ?
C12 N14 C11 116.4(5) . . ?
C5 N7 H7A 121(4) . . ?
C5 N7 H7B 118(3) . . ?
H7A N7 H7B 120(5) . . ?
N15 C10 N13 121.0(4) . . ?
N15 C10 N14 123.5(4) . . ?
N14 C10 N13 115.4(4) . . ?
N4 C3 H3A 109.5 . . ?
N4 C3 H3B 109.5 . . ?
N4 C3 H3C 109.5 . . ?
H3A C3 H3B 109.5 . . ?
H3A C3 H3C 109.5 . . ?
H3B C3 H3C 109.5 . . ?
N9 C7 H7C 109.5 . . ?
N9 C7 H7D 109.5 . . ?
N9 C7 H7E 109.5 . . ?
H7C C7 H7D 109.5 . . ?
H7C C7 H7E 109.5 . . ?
H7D C7 H7E 109.5 . . ?
N9 C8 H8A 109.5 . . ?
N9 C8 H8B 109.5 . . ?
N9 C8 H8C 109.5 . . ?
H8A C8 H8B 109.5 . . ?
H8A C8 H8C 109.5 . . ?
H8B C8 H8C 109.5 . . ?
N4 C4 H4A 109.5 . . ?
N4 C4 H4B 109.5 . . ?
N4 C4 H4C 109.5 . . ?
H4A C4 H4B 109.5 . . ?
H4A C4 H4C 109.5 . . ?
H4B C4 H4C 109.5 . . ?
N14 C12 H12C 109.5 . . ?
N14 C12 H12D 109.5 . . ?
N14 C12 H12E 109.5 . . ?
H12C C12 H12D 109.5 . . ?
H12C C12 H12E 109.5 . . ?
H12D C12 H12E 109.5 . . ?
N14 C11 H11A 109.5 . . ?
N14 C11 H11B 109.5 . . ?
N14 C11 H11C 109.5 . . ?
H11A C11 H11B 109.5 . . ?
H11A C11 H11C 109.5 . . ?
H11B C11 H11C 109.5 . . ?

loop_
_geom_bond_atom_site_label_1
_geom_bond_atom_site_label_2
_geom_bond_distance
_geom_bond_site_symmetry_2
_geom_bond_publ_flag
Co01 N6 1.897(3) . ?
Co01 N11 1.904(3) . ?
Co01 N10 1.916(3) . ?
Co01 N1 1.913(3) . ?
Co01 N5 1.904(3) . ?
Co01 N15 1.906(3) . ?
N6 C5 1.278(5) . ?
N6 H6 0.85(4) . ?
N11 C9 1.288(5) . ?
N11 H11 0.87(4) . ?
N10 C6 1.284(5) . ?
N10 H10 0.68(3) . ?
N1 C1 1.280(5) . ?
N1 H1 0.91(4) . ?
N5 C2 1.286(4) . ?
N5 H5 0.77(3) . ?
N9 C6 1.347(4) . ?
N9 C7 1.441(5) . ?
N9 C8 1.441(5) . ?
N3 H3 0.8600 . ?
N3 C2 1.351(4) . ?
N3 C1 1.370(4) . ?
N4 C2 1.356(4) . ?
N4 C3 1.444(5) . ?
N4 C4 1.452(5) . ?
N8 H8 0.8600 . ?
N8 C6 1.371(4) . ?
N8 C5 1.369(4) . ?
N15 C10 1.276(5) . ?
N15 H15 0.87(5) . ?
O1 H1A 0.8505 . ?
O1 H1B 0.8519 . ?
N13 H13 0.8600 . ?
N13 C9 1.365(5) . ?
N13 C10 1.374(5) . ?
C5 N7 1.334(5) . ?
N2 H2A 0.8689 . ?
N2 H2B 0.8690 . ?
N2 C1 1.348(5) . ?
N12 H12A 0.8697 . ?
N12 H12B 0.8688 . ?
N12 C9 1.340(5) . ?
N14 C10 1.360(5) . ?
N14 C12 1.454(7) . ?
N14 C11 1.466(7) . ?
N7 H7A 0.76(5) . ?
N7 H7B 0.77(4) . ?
C3 H3A 0.9600 . ?
C3 H3B 0.9600 . ?
C3 H3C 0.9600 . ?
C7 H7C 0.9600 . ?
C7 H7D 0.9600 . ?
C7 H7E 0.9600 . ?
C8 H8A 0.9600 . ?
C8 H8B 0.9600 . ?
C8 H8C 0.9600 . ?
C4 H4A 0.9600 . ?
C4 H4B 0.9600 . ?
C4 H4C 0.9600 . ?
C12 H12C 0.9600 . ?
C12 H12D 0.9600 . ?
C12 H12E 0.9600 . ?
C11 H11A 0.9600 . ?
C11 H11B 0.9600 . ?
C11 H11C 0.9600 . ?

loop_
_exptl_oxdiff_crystal_face_indexfrac_h
_exptl_oxdiff_crystal_face_indexfrac_k
_exptl_oxdiff_crystal_face_indexfrac_l
_exptl_oxdiff_crystal_face_x
_exptl_oxdiff_crystal_face_y
_exptl_oxdiff_crystal_face_z
8.2754 -11.6791 4.3374 -0.4067 0.9135 -0.0000
3.4734 2.4481 -23.8523 0.1578 -0.3545 -0.9216
-9.8648 11.8674 2.0069 0.3930 -0.8827 0.2577
-35.9412 8.3155 7.5904 0.7863 -0.4540 0.4191
-36.2370 8.1147 -2.7420 0.8660 -0.5000 0.0000
-28.3392 6.0411 -13.9256 0.7603 -0.4389 -0.4789

loop_
_smtbx_masks_void_nr
_smtbx_masks_void_average_x
_smtbx_masks_void_average_y
_smtbx_masks_void_average_z
_smtbx_masks_void_volume
_smtbx_masks_void_count_electrons
_smtbx_masks_void_content
1 0.000 0.500 -0.985 384.4 121.4 H2O
2 0.500 0.000 0.517 384.4 121.4 H2O
